data_1527628
loop_
_publ_author_name
'Keve, E.T.'
'Skapski, A.C.'

_publ_section_title
;
 Bi3 Nb17 O47: A potentially ferroelectric crystal structure of the
 tungsten bronze type
;
_journal_name_full
;
Journal of the Chemical Society A: Inorganic, Physical, Theoretical (1966-1971)
;
_journal_page_first 1280
_journal_page_last 1286
_journal_volume 1971
_journal_year 1971
_chemical_formula_sum 'Bi2.76 Nb17 O47'
_chemical_name_systematic 'Bi3 Nb17 O47'
_space_group_IT_number 32
_symmetry_space_group_name_Hall 'P 2 -2ab'
_symmetry_space_group_name_H-M 'P b a 2'
_cell_angle_alpha 90
_cell_angle_beta 90
_cell_angle_gamma 90
_cell_formula_units_Z 2
_cell_length_a 12.516
_cell_length_b 37.14
_cell_length_c 3.922
_cell_volume 1823.119
_citation_journal_id_ASTM JCSIAP
_cod_data_source_file Keve_JCSIAP_1971_1859.cif
_cod_data_source_block Bi2.76Nb17O47
_cod_database_code 1527628

loop_
_symmetry_equiv_pos_as_xyz
x,y,z
-x,-y,z
-x+1/2,y+1/2,z
x+1/2,-y+1/2,z

loop_
_atom_site_label
_atom_site_type_symbol
_atom_site_fract_x
_atom_site_fract_y
_atom_site_fract_z
_atom_site_occupancy
_atom_site_U_iso_or_equiv
Nb1 Nb+5 0.3361 0.39084 0.553 1 0.0
O20 O-2 0.295 0.4795 0.162 1 0.0
O13 O-2 0.19 0.3625 0.514 1 0.0
O11 O-2 0.019 0.2251 0.516 1 0.0
O5 O-2 0.212 0.0917 0.521 1 0.0
O15 O-2 0.412 0.4419 0.52 1 0.0
O14 O-2 0.218 0.43 0.523 1 0.0
Bi6 Bi+3 0.0228 0.0062 0.068 0.16 0.0
O12 O-2 0.363 0.3359 0.507 1 0.0
O16 O-2 0.335 0.3898 0.135 1 0.0
O19 O-2 0.422 0.232 0.106 1 0.0
Nb7 Nb+5 0.3002 0.13816 0.566 1 0.0
Nb2 Nb+5 0.0771 0.07056 0.565 1 0.0
O23 O-2 0.022 0.1712 0.087 1 0.0
Bi3 Bi+3 0.408 0.0588 0.065 0.23 0.0
Bi2 Bi+3 0.7367 0.261 0.07 0.24 0.0
O6 O-2 -0.004 0.1176 0.544 1 0.0
O10 O-2 0.073 0.294 0.614 1 0.0
O3 O-2 0.501 0.0513 0.608 1 0.0
O8 O-2 0.346 0.1913 0.561 1 0.0
Nb4 Nb+5 0.4505 0.23193 0.558 1 0.0
O1 O-2 0.337 0.0033 0.527 1 0.0
O4 O-2 0.442 0.1228 0.612 1 0.0
O9 O-2 0.293 0.2628 0.577 1 0.0
O17 O-2 0.078 0.0703 -0.029 1 0.0
Nb5 Nb+5 0.2943 0.47821 0.565 1 0.0
Nb6 Nb+5 0.2268 0.03777 0.575 1 0.0
O24 O-2 0.5 0 -0.048 1 0.0
Nb3 Nb+5 0.0779 0.41051 0.593 1 0.0
O7 O-2 0.172 0.1652 0.636 1 0.0
O18 O-2 0.077 0.4004 0.171 1 0.0
O21 O-2 0.223 0.3059 0.172 1 0.0
O2 O-2 0.109 0.0196 0.604 1 0.0
Bi1 Bi+3 0.7509 0.2929 0.06 0.51 0.0
O22 O-2 0.302 0.1428 0.131 1 0.0
Bi5 Bi+3 0.2822 0.0687 0.081 0.09 0.0
Nb9 Nb+5 0.5 0 0.578 1 0.0
Bi4 Bi+3 0.337 0.0362 0.049 0.15 0.0
Nb8 Nb+5 0.02 0.17166 0.52 1 0.0
